data_7703902
loop_
_publ_author_name
'Gyton, Matthew R.'
'Leverett, Anthony R.'
'Cole, Marcus L.'
'McKay, Alasdair I.'

_publ_section_title
;
 Bulky bis(aryl)triazenides: just aspiring amidinates? A structural and
 spectroscopic study.
;
_journal_issue 17
_journal_name_full 'Dalton transactions (Cambridge, England : 2003)'
_journal_page_first 5653
_journal_page_last 5661
_journal_paper_doi 10.1039/d0dt00285b
_journal_volume 49
_journal_year 2020
_chemical_formula_moiety 'C48 H69 In N6'
_chemical_formula_sum 'C48 H69 In N6'
_chemical_formula_weight 844.91
_chemical_name_systematic '[InH(N3Dipp2)2]'
_chemical_properties_physical Air-sensitive,Moisture-sensitive,Oxygen-sensitive
_space_group_crystal_system monoclinic
_space_group_IT_number 14
_space_group_name_Hall '-P 2ybc'
_space_group_name_H-M_alt 'P 1 21/c 1'
_atom_sites_solution_hydrogens mixed
_atom_sites_solution_primary dual
_audit_creation_date 2019-12-12
_audit_creation_method
;
Olex2 1.2
(compiled 2018.05.29 svn.r3508 for OlexSys, GUI svn.r5506)
;
_audit_update_record
;
2019-12-14 deposited with the CCDC.	2020-03-31 downloaded from the CCDC.
;
_cell_angle_alpha 90
_cell_angle_beta 109.752(11)
_cell_angle_gamma 90
_cell_formula_units_Z 4
_cell_length_a 14.667(5)
_cell_length_b 16.510(6)
_cell_length_c 21.164(6)
_cell_measurement_reflns_used 9778
_cell_measurement_temperature 150
_cell_measurement_theta_max 26.095
_cell_measurement_theta_min 2.388
_cell_volume 4823(3)
_computing_cell_refinement 'SAINT V8.32B (?, 2016)'
_computing_data_reduction 'SAINT V8.32B (?, 2016)'
_computing_molecular_graphics 'Olex2 (Dolomanov et al., 2009)'
_computing_publication_material 'Olex2 (Dolomanov et al., 2009)'
_computing_structure_refinement 'ShelXL (Sheldrick, 2015)'
_computing_structure_solution 'ShelXT (Sheldrick, 2015)'
_diffrn_ambient_temperature 150.15
_diffrn_measured_fraction_theta_full 0.998
_diffrn_measured_fraction_theta_max 0.998
_diffrn_measurement_device_type 'Bruker APEX-II CCD'
_diffrn_measurement_method '\f and \w scans'
_diffrn_radiation_type MoK\a
_diffrn_radiation_wavelength 0.71073
_diffrn_reflns_av_R_equivalents 0.0498
_diffrn_reflns_av_unetI/netI 0.0378
_diffrn_reflns_Laue_measured_fraction_full 0.998
_diffrn_reflns_Laue_measured_fraction_max 0.998
_diffrn_reflns_limit_h_max 18
_diffrn_reflns_limit_h_min -18
_diffrn_reflns_limit_k_max 21
_diffrn_reflns_limit_k_min -21
_diffrn_reflns_limit_l_max 27
_diffrn_reflns_limit_l_min -19
_diffrn_reflns_number 46764
_diffrn_reflns_point_group_measured_fraction_full 0.998
_diffrn_reflns_point_group_measured_fraction_max 0.998
_diffrn_reflns_theta_full 26.000
_diffrn_reflns_theta_max 27.103
_diffrn_reflns_theta_min 1.475
_diffrn_standards_number 0
_exptl_absorpt_coefficient_mu 0.526
_exptl_absorpt_correction_T_max 0.7459
_exptl_absorpt_correction_T_min 0.6653
_exptl_absorpt_correction_type multi-scan
_exptl_absorpt_process_details
'SADABS-2012/1 (Bruker,2012) was used for absorption correction. wR2(int) was 0.1233 before and 0.0587 after correction. The Ratio of minimum to maximum transmission is 0.8919. The \l/2 correction factor is 0.0015.'
_exptl_crystal_colour colourless
_exptl_crystal_colour_primary colourless
_exptl_crystal_density_diffrn 1.163
_exptl_crystal_description cube
_exptl_crystal_F_000 1792
_exptl_crystal_size_max 0.1
_exptl_crystal_size_mid 0.1
_exptl_crystal_size_min 0.1
_refine_diff_density_max 0.486
_refine_diff_density_min -0.337
_refine_diff_density_rms 0.050
_refine_ls_extinction_method none
_refine_ls_goodness_of_fit_ref 1.026
_refine_ls_hydrogen_treatment mixed
_refine_ls_matrix_type full
_refine_ls_number_parameters 621
_refine_ls_number_reflns 10632
_refine_ls_number_restraints 311
_refine_ls_restrained_S_all 1.026
_refine_ls_R_factor_all 0.0484
_refine_ls_R_factor_gt 0.0330
_refine_ls_shift/su_max 0.001
_refine_ls_shift/su_mean 0.000
_refine_ls_structure_factor_coef Fsqd
_refine_ls_weighting_details 'w=1/[\s^2^(Fo^2^)+(0.0416P)^2^+1.5584P] where P=(Fo^2^+2Fc^2^)/3'
_refine_ls_weighting_scheme calc
_refine_ls_wR_factor_gt 0.0827
_refine_ls_wR_factor_ref 0.0935
_reflns_Friedel_coverage 0.000
_reflns_number_gt 8315
_reflns_number_total 10632
_reflns_threshold_expression 'I > 2\s(I)'
_cod_data_source_file d0dt00285b2.cif
_cod_data_source_block 15
_cod_depositor_comments 'Adding full bibliography for 7703878--7703902.cif.'
_cod_database_code 7703902
_shelx_shelxl_version_number 2018/3
_shelx_space_group_comment
;
The symmetry employed for this shelxl refinement is uniquely defined
by the following loop, which should always be used as a source of
symmetry information in preference to the above space-group names.
They are only intended as comments.
;
_olex2_refinement_description
;
1. Fixed Uiso
 At 1.2 times of:
  All C(H) groups, All C(H,H) groups
 At 1.5 times of:
  All C(H,H,H) groups
2. Restrained distances
 C11-C12 \\sim C11A-C12A
 with sigma of 0.04
 C10-C11 \\sim C10-C12 \\sim C10-C11A \\sim C10-C12A
 with sigma of 0.02
 C9-C8 \\sim C9A-C8A
 with sigma of 0.04
 C7-C9 \\sim C7-C8 \\sim C7-C9A \\sim C7-C8A
 with sigma of 0.02
 C36-C35 \\sim C35A-C36A
 with sigma of 0.04
 C34-C36 \\sim C34-C35 \\sim C34-C35A \\sim C34-C36A
 with sigma of 0.02
 C45-C44 \\sim C44A-C45A
 with sigma of 0.04
 C43-C45 \\sim C43-C44 \\sim C43-C44A \\sim C43-C45A
 with sigma of 0.02
 C20-C21 \\sim C21A-C20A
 with sigma of 0.04
 C19-C20 \\sim C19-C21 \\sim C19-C21A \\sim C19-C20A
 with sigma of 0.02
3. Uiso/Uaniso restraints and constraints
C10 \\sim C12A \\sim C12 \\sim C11A \\sim C11: within 2A with sigma of 0.04 and
sigma for terminal atoms of 0.08
C7 \\sim C9 \\sim C9A \\sim C8 \\sim C8A: within 2A with sigma of 0.04 and
sigma for terminal atoms of 0.08
C34 \\sim C36 \\sim C36A \\sim C35 \\sim C35A: within 2A with sigma of 0.04 and
sigma for terminal atoms of 0.08
C43 \\sim C45A \\sim C45 \\sim C44A \\sim C44: within 2A with sigma of 0.04 and
sigma for terminal atoms of 0.08
C19 \\sim C21 \\sim C21A \\sim C20 \\sim C20A: within 2A with sigma of 0.04 and
sigma for terminal atoms of 0.08
4. Rigid body (RIGU) restrains
 C10, C12A, C12, C11A, C11
 with sigma for 1-2 distances of 0.004 and sigma for 1-3 distances of 0.004
 C7, C9, C9A, C8, C8A
 with sigma for 1-2 distances of 0.004 and sigma for 1-3 distances of 0.004
 C34, C36, C36A, C35, C35A
 with sigma for 1-2 distances of 0.004 and sigma for 1-3 distances of 0.004
 C43, C45A, C45, C44A, C44
 with sigma for 1-2 distances of 0.004 and sigma for 1-3 distances of 0.004
 C19, C21, C21A, C20, C20A
 with sigma for 1-2 distances of 0.004 and sigma for 1-3 distances of 0.004
5. Others
 Sof(H10A)=Sof(C11A)=Sof(H11D)=Sof(H11E)=Sof(H11F)=Sof(C12A)=Sof(H12D)=
 Sof(H12E)=Sof(H12F)=1-FVAR(1)
 Sof(H10)=Sof(C11)=Sof(H11A)=Sof(H11B)=Sof(H11C)=Sof(C12)=Sof(H12A)=Sof(H12B)=
 Sof(H12C)=FVAR(1)
 Sof(H7B)=Sof(C9A)=Sof(H9AA)=Sof(H9AB)=Sof(H9AC)=Sof(C8A)=Sof(H8AA)=Sof(H8AB)=
 Sof(H8AC)=1-FVAR(2)
 Sof(H7A)=Sof(C9)=Sof(H9A)=Sof(H9B)=Sof(H9C)=Sof(C8)=Sof(H8A)=Sof(H8B)=
 Sof(H8C)=FVAR(2)
 Sof(H34A)=Sof(C35A)=Sof(H35D)=Sof(H35E)=Sof(H35F)=Sof(C36A)=Sof(H36D)=
 Sof(H36E)=Sof(H36F)=1-FVAR(3)
 Sof(H34)=Sof(C36)=Sof(H36A)=Sof(H36B)=Sof(H36C)=Sof(C35)=Sof(H35A)=Sof(H35B)=
 Sof(H35C)=FVAR(3)
 Sof(H43A)=Sof(C44A)=Sof(H44D)=Sof(H44E)=Sof(H44F)=Sof(C45A)=Sof(H45D)=
 Sof(H45E)=Sof(H45F)=1-FVAR(4)
 Sof(H43)=Sof(C45)=Sof(H45A)=Sof(H45B)=Sof(H45C)=Sof(C44)=Sof(H44A)=Sof(H44B)=
 Sof(H44C)=FVAR(4)
 Sof(H19A)=Sof(C21A)=Sof(H21D)=Sof(H21E)=Sof(H21F)=Sof(C20A)=Sof(H20D)=
 Sof(H20E)=Sof(H20F)=1-FVAR(5)
 Sof(H19)=Sof(C20)=Sof(H20A)=Sof(H20B)=Sof(H20C)=Sof(C21)=Sof(H21A)=Sof(H21B)=
 Sof(H21C)=FVAR(5)
6.a Ternary CH refined with riding coordinates:
 C7(H7A), C7(H7B), C10(H10), C10(H10A), C34(H34), C34(H34A), C31(H31),
 C46(H46), C43(H43), C43(H43A), C22(H22), C19(H19), C19(H19A)
6.b Aromatic/amide H refined with riding coordinates:
 C5(H5), C4(H4), C3(H3), C29(H29), C28(H28), C27(H27), C39(H39), C40(H40),
 C41(H41), C16(H16), C15(H15), C17(H17)
6.c Idealised Me refined as rotating group:
 C9(H9A,H9B,H9C), C11(H11A,H11B,H11C), C12(H12A,H12B,H12C), C36(H36A,H36B,
 H36C), C45(H45A,H45B,H45C), C44(H44A,H44B,H44C), C48(H48A,H48B,H48C), C47(H47A,
 H47B,H47C), C33(H33A,H33B,H33C), C32(H32A,H32B,H32C), C24(H24A,H24B,H24C),
 C23(H23A,H23B,H23C), C20(H20A,H20B,H20C), C21(H21A,H21B,H21C), C8(H8A,H8B,H8C),
  C35(H35A,H35B,H35C), C11A(H11D,H11E,H11F), C12A(H12D,H12E,H12F), C9A(H9AA,
 H9AB,H9AC), C8A(H8AA,H8AB,H8AC), C35A(H35D,H35E,H35F), C36A(H36D,H36E,H36F),
 C44A(H44D,H44E,H44F), C45A(H45D,H45E,H45F), C21A(H21D,H21E,H21F), C20A(H20D,
 H20E,H20F)
;
_olex2_submission_special_instructions 'No special instructions were received'

loop_
_space_group_symop_operation_xyz
'x, y, z'
'-x, y+1/2, -z+1/2'
'-x, -y, -z'
'x, -y-1/2, z-1/2'

loop_
_atom_site_label
_atom_site_type_symbol
_atom_site_fract_x
_atom_site_fract_y
_atom_site_fract_z
_atom_site_U_iso_or_equiv
_atom_site_adp_type
_atom_site_occupancy
_atom_site_site_symmetry_order
_atom_site_calc_flag
_atom_site_refinement_flags_posn
_atom_site_refinement_flags_adp
_atom_site_refinement_flags_occupancy
_atom_site_disorder_assembly
_atom_site_disorder_group
In1 In 0.25633(2) 0.27280(2) 0.07439(2) 0.04222(6) Uani 1 1 d . . . . .
N2 N 0.38201(12) 0.17612(12) 0.16845(9) 0.0428(4) Uani 1 1 d . . . . .
C5 C 0.6546(2) 0.2534(3) 0.1473(2) 0.0932(11) Uani 1 1 d . . . . .
H5 H 0.691870 0.234050 0.121470 0.112 Uiso 1 1 calc R . . . .
N1 N 0.40500(12) 0.24522(11) 0.15018(9) 0.0420(4) Uani 1 1 d . . . . .
C4 C 0.6981(2) 0.3015(3) 0.2015(2) 0.1048(13) Uani 1 1 d . . . . .
H4 H 0.765098 0.313762 0.213489 0.126 Uiso 1 1 calc R . . . .
N6 N 0.20960(12) 0.38314(11) 0.11219(9) 0.0463(4) Uani 1 1 d . . . . .
C3 C 0.6460(2) 0.3321(2) 0.23839(18) 0.0829(10) Uani 1 1 d . . . . .
H3 H 0.676836 0.366719 0.275267 0.099 Uiso 1 1 calc R . . . .
N3 N 0.28932(12) 0.16511(11) 0.13995(9) 0.0442(4) Uani 1 1 d . . . . .
C2 C 0.54927(16) 0.31358(16) 0.22318(13) 0.0551(6) Uani 1 1 d . . . . .
N5 N 0.11691(12) 0.37055(12) 0.09053(9) 0.0452(4) Uani 1 1 d . . . . .
C7 C 0.49437(19) 0.34634(17) 0.26603(13) 0.0628(7) Uani 1 1 d D U . . .
H7A H 0.423975 0.333890 0.244036 0.075 Uiso 0.53(4) 1 calc R . P A 1
H7B H 0.424410 0.346393 0.237370 0.075 Uiso 0.47(4) 1 calc R . P A 2
N4 N 0.09962(12) 0.29956(11) 0.06375(9) 0.0411(4) Uani 1 1 d . . . . .
C9 C 0.5081(17) 0.4384(6) 0.2695(11) 0.093(4) Uani 0.53(4) 1 d D U P A 1
H9A H 0.577381 0.451088 0.287669 0.139 Uiso 0.53(4) 1 calc GR . P A 1
H9B H 0.475359 0.461550 0.298752 0.139 Uiso 0.53(4) 1 calc GR . P A 1
H9C H 0.480326 0.461407 0.224371 0.139 Uiso 0.53(4) 1 calc GR . P A 1
C6 C 0.55713(19) 0.23175(17) 0.12863(15) 0.0625(7) Uani 1 1 d . . . . .
C10 C 0.5100(2) 0.1793(2) 0.06805(14) 0.0794(9) Uani 1 1 d D U . . .
H10 H 0.438474 0.187262 0.055474 0.095 Uiso 0.44(4) 1 calc R . P B 1
H10A H 0.442165 0.167936 0.066189 0.095 Uiso 0.56(4) 1 calc R . P B 2
C11 C 0.530(2) 0.0884(8) 0.0856(11) 0.109(5) Uani 0.44(4) 1 d D U P B 1
H11A H 0.599362 0.077393 0.096311 0.163 Uiso 0.44(4) 1 calc GR . P B 1
H11B H 0.492789 0.055293 0.047085 0.163 Uiso 0.44(4) 1 calc GR . P B 1
H11C H 0.510874 0.075022 0.124406 0.163 Uiso 0.44(4) 1 calc GR . P B 1
C12 C 0.536(3) 0.196(2) 0.0048(12) 0.149(8) Uani 0.44(4) 1 d D U P B 1
H12A H 0.534579 0.254090 -0.003331 0.224 Uiso 0.44(4) 1 calc GR . P B 1
H12B H 0.488103 0.168890 -0.033738 0.224 Uiso 0.44(4) 1 calc GR . P B 1
H12C H 0.600367 0.174291 0.010957 0.224 Uiso 0.44(4) 1 calc GR . P B 1
C30 C -0.04146(18) 0.29192(17) -0.03880(13) 0.0586(6) Uani 1 1 d . . . . .
C29 C -0.1370(2) 0.2689(2) -0.07021(16) 0.0767(9) Uani 1 1 d . . . . .
H29 H -0.166523 0.277094 -0.117158 0.092 Uiso 1 1 calc R . . . .
C28 C -0.1893(2) 0.2345(2) -0.03472(18) 0.0811(9) Uani 1 1 d . . . . .
H28 H -0.254904 0.219655 -0.057067 0.097 Uiso 1 1 calc R . . . .
C27 C -0.1482(2) 0.22122(18) 0.03230(17) 0.0726(8) Uani 1 1 d . . . . .
H27 H -0.185694 0.196944 0.056018 0.087 Uiso 1 1 calc R . . . .
C26 C -0.05252(17) 0.24231(16) 0.06705(13) 0.0537(6) Uani 1 1 d . . . . .
C25 C -0.00008(15) 0.27906(13) 0.03083(11) 0.0445(5) Uani 1 1 d . . . . .
C34 C 0.0163(2) 0.3315(2) -0.07758(14) 0.0817(9) Uani 1 1 d D U . . .
H34 H 0.086422 0.319287 -0.054194 0.098 Uiso 0.814(14) 1 calc R . P C 1
H34A H 0.077757 0.351133 -0.043437 0.098 Uiso 0.186(14) 1 calc R . P C 2
C36 C 0.0019(5) 0.4244(3) -0.0770(4) 0.119(2) Uani 0.814(14) 1 d D U P C 1
H36A H -0.067014 0.437268 -0.097704 0.178 Uiso 0.814(14) 1 calc GR . P C 1
H36B H 0.038615 0.450710 -0.102317 0.178 Uiso 0.814(14) 1 calc GR . P C 1
H36C H 0.025148 0.444021 -0.030549 0.178 Uiso 0.814(14) 1 calc GR . P C 1
C31 C -0.0087(2) 0.22692(19) 0.14158(15) 0.0682(8) Uani 1 1 d . . . . .
H31 H 0.062942 0.234490 0.154208 0.082 Uiso 1 1 calc R . . . .
C39 C 0.2748(2) 0.55280(19) 0.23419(16) 0.0762(9) Uani 1 1 d . . . . .
H39 H 0.268725 0.568987 0.275670 0.091 Uiso 1 1 calc R . . . .
C40 C 0.3221(2) 0.6017(2) 0.20372(18) 0.0861(10) Uani 1 1 d . . . . .
H40 H 0.350269 0.650703 0.225000 0.103 Uiso 1 1 calc R . . . .
C41 C 0.3298(2) 0.58153(19) 0.14268(18) 0.0819(9) Uani 1 1 d . . . . .
H41 H 0.362646 0.616974 0.122203 0.098 Uiso 1 1 calc R . . . .
C42 C 0.29018(19) 0.50977(17) 0.11062(15) 0.0640(7) Uani 1 1 d . . . . .
C46 C 0.2983(2) 0.48894(19) 0.04311(16) 0.0777(8) Uani 1 1 d . . . . .
H46 H 0.253725 0.442228 0.025079 0.093 Uiso 1 1 calc R . . . .
C37 C 0.24437(16) 0.45905(15) 0.14369(13) 0.0527(6) Uani 1 1 d . . . . .
C38 C 0.23514(18) 0.47958(17) 0.20553(14) 0.0616(7) Uani 1 1 d . . . . .
C43 C 0.1868(2) 0.4248(2) 0.24277(16) 0.0762(8) Uani 1 1 d D U . . .
H43 H 0.166952 0.373545 0.216524 0.091 Uiso 0.55(2) 1 calc R . P D 1
H43A H 0.141687 0.389727 0.207332 0.091 Uiso 0.45(2) 1 calc R . P D 2
C45 C 0.2568(8) 0.4023(8) 0.3156(4) 0.101(3) Uani 0.55(2) 1 d D U P D 1
H45A H 0.319027 0.383691 0.313221 0.151 Uiso 0.55(2) 1 calc GR . P D 1
H45B H 0.227568 0.359139 0.334140 0.151 Uiso 0.55(2) 1 calc GR . P D 1
H45C H 0.267285 0.450191 0.344549 0.151 Uiso 0.55(2) 1 calc GR . P D 1
C44 C 0.0983(11) 0.4632(10) 0.2497(9) 0.115(5) Uani 0.55(2) 1 d D U P D 1
H44A H 0.115280 0.516114 0.271498 0.172 Uiso 0.55(2) 1 calc GR . P D 1
H44B H 0.072265 0.428355 0.277029 0.172 Uiso 0.55(2) 1 calc GR . P D 1
H44C H 0.049398 0.470281 0.205150 0.172 Uiso 0.55(2) 1 calc GR . P D 1
C22 C 0.2950(2) 0.1304(2) 0.27934(14) 0.0736(8) Uani 1 1 d . . . . .
H22 H 0.315660 0.180868 0.261763 0.088 Uiso 1 1 calc R . . . .
C16 C 0.1515(2) -0.0415(2) 0.1747(2) 0.0901(11) Uani 1 1 d . . . . .
H16 H 0.117221 -0.087691 0.181382 0.108 Uiso 1 1 calc R . . . .
C15 C 0.1552(2) -0.02590(19) 0.1120(2) 0.0822(10) Uani 1 1 d . . . . .
H15 H 0.124634 -0.062151 0.076257 0.099 Uiso 1 1 calc R . . . .
C17 C 0.1963(2) 0.0080(2) 0.22760(19) 0.0812(10) Uani 1 1 d . . . . .
H17 H 0.193745 -0.004785 0.270733 0.097 Uiso 1 1 calc R . . . .
C18 C 0.24553(17) 0.07692(17) 0.21953(14) 0.0610(7) Uani 1 1 d . . . . .
C13 C 0.24735(15) 0.09266(15) 0.15446(13) 0.0501(6) Uani 1 1 d . . . . .
C14 C 0.20258(18) 0.04163(16) 0.09973(15) 0.0635(7) Uani 1 1 d . . . . .
C19 C 0.2086(2) 0.0570(2) 0.03089(16) 0.0792(9) Uani 1 1 d D U . . .
H19 H 0.252658 0.104708 0.036862 0.095 Uiso 0.61(3) 1 calc R . P E 1
H19A H 0.222618 0.115698 0.027177 0.095 Uiso 0.39(3) 1 calc R . P E 2
C1 C 0.50565(15) 0.26259(14) 0.16830(12) 0.0460(5) Uani 1 1 d . . . . .
C48 C 0.2647(5) 0.5573(3) -0.0084(2) 0.166(2) Uani 1 1 d . . . . .
H48A H 0.198520 0.573134 -0.012710 0.249 Uiso 1 1 calc GR . . . .
H48B H 0.266216 0.538536 -0.051989 0.249 Uiso 1 1 calc GR . . . .
H48C H 0.307984 0.603974 0.006470 0.249 Uiso 1 1 calc GR . . . .
C47 C 0.3987(3) 0.4603(3) 0.0494(2) 0.1395(18) Uani 1 1 d . . . . .
H47A H 0.443651 0.506214 0.061087 0.209 Uiso 1 1 calc GR . . . .
H47B H 0.397801 0.437058 0.006614 0.209 Uiso 1 1 calc GR . . . .
H47C H 0.419798 0.419036 0.084663 0.209 Uiso 1 1 calc GR . . . .
C33 C -0.0254(3) 0.1416(3) 0.1607(2) 0.1124(14) Uani 1 1 d . . . . .
H33A H -0.094756 0.133224 0.151845 0.169 Uiso 1 1 calc GR . . . .
H33B H 0.010201 0.133086 0.208543 0.169 Uiso 1 1 calc GR . . . .
H33C H -0.002500 0.103119 0.134138 0.169 Uiso 1 1 calc GR . . . .
C32 C -0.0450(4) 0.2905(3) 0.1795(2) 0.1253(16) Uani 1 1 d . . . . .
H32A H -0.111050 0.276778 0.177330 0.188 Uiso 1 1 calc GR . . . .
H32B H -0.045045 0.343715 0.159060 0.188 Uiso 1 1 calc GR . . . .
H32C H -0.002440 0.291748 0.226500 0.188 Uiso 1 1 calc GR . . . .
C24 C 0.2295(3) 0.1563(3) 0.3188(2) 0.1349(17) Uani 1 1 d . . . . .
H24A H 0.179858 0.193735 0.291572 0.202 Uiso 1 1 calc GR . . . .
H24B H 0.268545 0.183422 0.360373 0.202 Uiso 1 1 calc GR . . . .
H24C H 0.198289 0.108476 0.329790 0.202 Uiso 1 1 calc GR . . . .
C23 C 0.3851(3) 0.0918(3) 0.3270(2) 0.1335(18) Uani 1 1 d . . . . .
H23A H 0.367389 0.042604 0.346150 0.200 Uiso 1 1 calc GR . . . .
H23B H 0.417260 0.129834 0.363201 0.200 Uiso 1 1 calc GR . . . .
H23C H 0.429096 0.077652 0.302720 0.200 Uiso 1 1 calc GR . . . .
C20 C 0.2561(12) -0.0099(10) 0.0022(11) 0.118(4) Uani 0.61(3) 1 d D U P E 1
H20A H 0.315582 -0.028335 0.036938 0.177 Uiso 0.61(3) 1 calc GR . P E 1
H20B H 0.271937 0.011473 -0.036076 0.177 Uiso 0.61(3) 1 calc GR . P E 1
H20C H 0.211215 -0.055548 -0.012673 0.177 Uiso 0.61(3) 1 calc GR . P E 1
C21 C 0.1141(8) 0.0833(13) -0.0224(6) 0.112(4) Uani 0.61(3) 1 d D U P E 1
H21A H 0.066262 0.039630 -0.029957 0.168 Uiso 0.61(3) 1 calc GR . P E 1
H21B H 0.125778 0.095139 -0.064348 0.168 Uiso 0.61(3) 1 calc GR . P E 1
H21C H 0.089453 0.131912 -0.007027 0.168 Uiso 0.61(3) 1 calc GR . P E 1
C8 C 0.5287(17) 0.3113(17) 0.3370(8) 0.117(5) Uani 0.53(4) 1 d D U P A 1
H8A H 0.532721 0.252172 0.334706 0.175 Uiso 0.53(4) 1 calc GR . P A 1
H8B H 0.482583 0.325907 0.359564 0.175 Uiso 0.53(4) 1 calc GR . P A 1
H8C H 0.592671 0.333285 0.362343 0.175 Uiso 0.53(4) 1 calc GR . P A 1
C35 C -0.0116(6) 0.3020(7) -0.1494(3) 0.145(4) Uani 0.814(14) 1 d D U P C 1
H35A H 0.005557 0.244636 -0.149698 0.217 Uiso 0.814(14) 1 calc GR . P C 1
H35B H 0.023105 0.333641 -0.173258 0.217 Uiso 0.814(14) 1 calc GR . P C 1
H35C H -0.081582 0.308531 -0.171853 0.217 Uiso 0.814(14) 1 calc GR . P C 1
H1 H 0.2676(18) 0.2685(14) -0.0024(13) 0.060(7) Uiso 1 1 d . . . . .
C11A C 0.5615(15) 0.0997(10) 0.0739(12) 0.131(6) Uani 0.56(4) 1 d D U P B 2
H11D H 0.628068 0.109028 0.075267 0.197 Uiso 0.56(4) 1 calc GR . P B 2
H11E H 0.527520 0.065693 0.035162 0.197 Uiso 0.56(4) 1 calc GR . P B 2
H11F H 0.562429 0.072326 0.115257 0.197 Uiso 0.56(4) 1 calc GR . P B 2
C12A C 0.505(2) 0.2270(15) 0.0052(8) 0.150(6) Uani 0.56(4) 1 d D U P B 2
H12D H 0.468522 0.277320 0.003708 0.225 Uiso 0.56(4) 1 calc GR . P B 2
H12E H 0.471662 0.194459 -0.034736 0.225 Uiso 0.56(4) 1 calc GR . P B 2
H12F H 0.570340 0.239937 0.006171 0.225 Uiso 0.56(4) 1 calc GR . P B 2
C9A C 0.517(2) 0.4305(9) 0.2954(15) 0.107(6) Uani 0.47(4) 1 d D U P A 2
H9AA H 0.580467 0.430666 0.330696 0.161 Uiso 0.47(4) 1 calc GR . P A 2
H9AB H 0.467256 0.446684 0.314643 0.161 Uiso 0.47(4) 1 calc GR . P A 2
H9AC H 0.516716 0.468781 0.260046 0.161 Uiso 0.47(4) 1 calc GR . P A 2
C8A C 0.5049(10) 0.2839(10) 0.3226(6) 0.078(3) Uani 0.47(4) 1 d D U P A 2
H8AA H 0.487749 0.229923 0.302935 0.117 Uiso 0.47(4) 1 calc GR . P A 2
H8AB H 0.461630 0.298709 0.347294 0.117 Uiso 0.47(4) 1 calc GR . P A 2
H8AC H 0.572054 0.283582 0.353370 0.117 Uiso 0.47(4) 1 calc GR . P A 2
C35A C 0.046(3) 0.2611(14) -0.1176(18) 0.127(10) Uani 0.186(14) 1 d D U P C 2
H35D H 0.091509 0.224506 -0.085829 0.191 Uiso 0.186(14) 1 calc GR . P C 2
H35E H 0.076437 0.284319 -0.148041 0.191 Uiso 0.186(14) 1 calc GR . P C 2
H35F H -0.012154 0.230770 -0.143610 0.191 Uiso 0.186(14) 1 calc GR . P C 2
C36A C -0.024(2) 0.4014(18) -0.1244(19) 0.143(11) Uani 0.186(14) 1 d D U P C 2
H36D H -0.090399 0.389575 -0.152552 0.214 Uiso 0.186(14) 1 calc GR . P C 2
H36E H 0.016156 0.409609 -0.152964 0.214 Uiso 0.186(14) 1 calc GR . P C 2
H36F H -0.022228 0.450567 -0.098158 0.214 Uiso 0.186(14) 1 calc GR . P C 2
C44A C 0.1228(15) 0.4692(15) 0.2746(9) 0.133(7) Uani 0.45(2) 1 d D U P D 2
H44D H 0.163176 0.493325 0.317160 0.200 Uiso 0.45(2) 1 calc GR . P D 2
H44E H 0.077042 0.431006 0.282911 0.200 Uiso 0.45(2) 1 calc GR . P D 2
H44F H 0.086980 0.512010 0.244221 0.200 Uiso 0.45(2) 1 calc GR . P D 2
C45A C 0.2535(12) 0.3702(12) 0.2872(13) 0.166(8) Uani 0.45(2) 1 d D U P D 2
H45D H 0.299835 0.350965 0.266323 0.249 Uiso 0.45(2) 1 calc GR . P D 2
H45E H 0.218176 0.323989 0.296577 0.249 Uiso 0.45(2) 1 calc GR . P D 2
H45F H 0.288493 0.398189 0.329285 0.249 Uiso 0.45(2) 1 calc GR . P D 2
C21A C 0.1074(10) 0.038(2) -0.0205(8) 0.118(6) Uani 0.39(3) 1 d D U P E 2
H21D H 0.095392 -0.020802 -0.020511 0.178 Uiso 0.39(3) 1 calc GR . P E 2
H21E H 0.105077 0.054551 -0.065382 0.178 Uiso 0.39(3) 1 calc GR . P E 2
H21F H 0.057750 0.066742 -0.008097 0.178 Uiso 0.39(3) 1 calc GR . P E 2
C20A C 0.2907(19) 0.008(2) 0.0232(17) 0.144(10) Uani 0.39(3) 1 d D U P E 2
H20D H 0.349003 0.016469 0.062499 0.216 Uiso 0.39(3) 1 calc GR . P E 2
H20E H 0.303287 0.025262 -0.017355 0.216 Uiso 0.39(3) 1 calc GR . P E 2
H20F H 0.273374 -0.049525 0.019606 0.216 Uiso 0.39(3) 1 calc GR . P E 2

loop_
_atom_site_aniso_label
_atom_site_aniso_U_11
_atom_site_aniso_U_22
_atom_site_aniso_U_33
_atom_site_aniso_U_23
_atom_site_aniso_U_13
_atom_site_aniso_U_12
In1 0.03784(9) 0.04798(11) 0.03909(9) -0.00058(7) 0.01069(6) 0.00582(6)
N2 0.0349(8) 0.0503(11) 0.0419(9) -0.0001(8) 0.0113(7) 0.0035(8)
C5 0.0634(19) 0.121(3) 0.117(3) -0.022(2) 0.059(2) -0.0101(19)
N1 0.0362(9) 0.0460(10) 0.0423(10) -0.0013(8) 0.0114(8) 0.0013(8)
C4 0.0551(17) 0.124(3) 0.147(4) -0.045(3) 0.050(2) -0.0326(19)
N6 0.0381(9) 0.0451(11) 0.0516(11) -0.0071(9) 0.0096(8) 0.0023(8)
C3 0.0527(15) 0.084(2) 0.112(3) -0.0284(19) 0.0269(16) -0.0219(15)
N3 0.0318(8) 0.0483(11) 0.0479(10) 0.0025(8) 0.0073(7) 0.0021(7)
C2 0.0403(11) 0.0555(15) 0.0655(15) -0.0063(13) 0.0129(11) -0.0052(11)
N5 0.0393(9) 0.0480(11) 0.0450(10) -0.0016(9) 0.0100(8) 0.0061(8)
C7 0.0503(13) 0.0728(18) 0.0572(15) -0.0173(13) 0.0078(11) 0.0025(12)
N4 0.0356(9) 0.0437(10) 0.0415(9) -0.0004(8) 0.0099(7) 0.0021(7)
C9 0.088(6) 0.078(5) 0.105(10) -0.040(5) 0.024(8) 0.010(4)
C6 0.0532(14) 0.0741(19) 0.0672(17) -0.0054(14) 0.0296(13) 0.0020(13)
C10 0.0677(17) 0.115(3) 0.0622(17) -0.0173(18) 0.0309(14) 0.0097(18)
C11 0.107(13) 0.111(7) 0.100(8) -0.019(7) 0.025(8) 0.011(7)
C12 0.20(2) 0.20(2) 0.087(8) -0.005(11) 0.090(10) 0.008(14)
C30 0.0481(13) 0.0743(18) 0.0462(13) 0.0013(12) 0.0066(11) 0.0067(12)
C29 0.0524(15) 0.103(3) 0.0567(16) -0.0030(16) -0.0057(13) 0.0045(15)
C28 0.0430(14) 0.100(3) 0.084(2) -0.0030(18) -0.0002(15) -0.0086(15)
C27 0.0466(14) 0.082(2) 0.086(2) 0.0002(16) 0.0188(14) -0.0099(13)
C26 0.0416(12) 0.0603(15) 0.0575(15) 0.0006(12) 0.0145(11) 0.0002(11)
C25 0.0358(10) 0.0461(13) 0.0465(12) -0.0045(10) 0.0074(9) 0.0035(9)
C34 0.0614(16) 0.128(3) 0.0480(14) 0.0223(17) 0.0086(13) 0.0067(18)
C36 0.110(4) 0.126(4) 0.113(5) 0.060(4) 0.028(4) 0.003(3)
C31 0.0515(14) 0.096(2) 0.0593(16) 0.0087(15) 0.0211(13) -0.0104(14)
C39 0.0739(19) 0.0670(19) 0.0742(19) -0.0263(16) 0.0075(15) 0.0042(16)
C40 0.087(2) 0.0543(18) 0.094(2) -0.0222(17) 0.0001(19) -0.0090(16)
C41 0.084(2) 0.0563(18) 0.092(2) -0.0085(17) 0.0123(18) -0.0165(15)
C42 0.0590(15) 0.0528(16) 0.0709(17) -0.0036(13) 0.0097(13) -0.0038(12)
C46 0.090(2) 0.0620(18) 0.081(2) 0.0013(16) 0.0284(17) -0.0170(16)
C37 0.0429(12) 0.0449(13) 0.0609(15) -0.0091(11) 0.0051(11) 0.0043(10)
C38 0.0527(14) 0.0591(16) 0.0643(16) -0.0166(13) 0.0086(12) 0.0078(12)
C43 0.0778(19) 0.082(2) 0.0764(19) -0.0258(17) 0.0357(16) -0.0047(16)
C45 0.109(6) 0.116(8) 0.073(5) 0.009(4) 0.026(4) 0.020(5)
C44 0.111(7) 0.137(9) 0.125(12) 0.043(8) 0.077(8) 0.033(7)
C22 0.0731(18) 0.090(2) 0.0611(16) 0.0173(16) 0.0271(14) 0.0060(16)
C16 0.0542(17) 0.063(2) 0.147(4) 0.033(2) 0.026(2) -0.0019(15)
C15 0.0555(16) 0.0573(18) 0.117(3) 0.0042(18) 0.0070(17) -0.0066(13)
C17 0.0584(17) 0.083(2) 0.105(3) 0.041(2) 0.0309(17) 0.0104(16)
C18 0.0449(13) 0.0627(17) 0.0758(18) 0.0206(14) 0.0207(12) 0.0106(11)
C13 0.0316(10) 0.0483(13) 0.0673(15) 0.0089(12) 0.0127(10) 0.0048(9)
C14 0.0463(13) 0.0524(15) 0.0819(19) 0.0016(14) 0.0085(13) -0.0030(11)
C19 0.085(2) 0.0656(19) 0.0760(19) -0.0176(16) 0.0124(16) -0.0175(16)
C1 0.0362(10) 0.0516(14) 0.0511(13) 0.0034(11) 0.0156(10) 0.0007(9)
C48 0.292(8) 0.112(4) 0.097(3) 0.024(3) 0.068(4) 0.026(4)
C47 0.111(3) 0.184(5) 0.137(4) -0.039(4) 0.058(3) -0.004(3)
C33 0.116(3) 0.109(3) 0.100(3) 0.036(2) 0.020(2) -0.018(2)
C32 0.141(4) 0.161(5) 0.081(3) -0.018(3) 0.047(3) 0.003(3)
C24 0.130(4) 0.165(5) 0.128(4) -0.019(3) 0.068(3) 0.014(3)
C23 0.114(3) 0.151(4) 0.097(3) -0.002(3) -0.013(2) 0.035(3)
C20 0.120(8) 0.106(7) 0.132(12) -0.013(6) 0.050(8) 0.018(6)
C21 0.106(6) 0.126(10) 0.097(5) 0.023(6) 0.025(4) 0.022(6)
C8 0.121(11) 0.154(13) 0.067(6) 0.007(7) 0.022(7) 0.026(9)
C35 0.124(5) 0.258(10) 0.057(3) -0.006(4) 0.037(3) -0.028(6)
C11A 0.096(9) 0.125(7) 0.159(13) -0.083(7) 0.024(7) 0.009(6)
C12A 0.185(19) 0.210(16) 0.067(5) -0.015(7) 0.058(8) 0.004(11)
C9A 0.107(11) 0.101(7) 0.118(14) -0.063(7) 0.044(11) -0.019(7)
C8A 0.056(5) 0.124(8) 0.046(4) -0.014(4) 0.007(4) 0.013(5)
C35A 0.14(2) 0.180(18) 0.086(18) 0.000(14) 0.066(18) 0.006(17)
C36A 0.15(2) 0.145(18) 0.10(2) 0.054(16) -0.004(17) -0.003(16)
C44A 0.168(14) 0.168(13) 0.080(9) 0.022(9) 0.064(9) 0.100(12)
C45A 0.161(11) 0.099(11) 0.30(2) 0.086(13) 0.150(13) 0.069(9)
C21A 0.113(8) 0.133(15) 0.071(7) 0.010(9) -0.020(6) -0.019(9)
C20A 0.131(13) 0.20(2) 0.122(17) 0.003(13) 0.066(13) 0.028(15)

loop_
_atom_type_symbol
_atom_type_description
_atom_type_scat_dispersion_real
_atom_type_scat_dispersion_imag
_atom_type_scat_source
C C 0.0033 0.0016 'International Tables Vol C Tables 4.2.6.8 and 6.1.1.4'
H H 0.0000 0.0000 'International Tables Vol C Tables 4.2.6.8 and 6.1.1.4'
In In -0.7276 1.3100 'International Tables Vol C Tables 4.2.6.8 and 6.1.1.4'
N N 0.0061 0.0033 'International Tables Vol C Tables 4.2.6.8 and 6.1.1.4'

loop_
_geom_angle_atom_site_label_1
_geom_angle_atom_site_label_2
_geom_angle_atom_site_label_3
_geom_angle
_geom_angle_site_symmetry_1
_geom_angle_site_symmetry_3
_geom_angle_publ_flag
N1 In1 N4 143.55(6) . . ?
N1 In1 H1 106.7(9) . . ?
N6 In1 N1 104.64(7) . . ?
N6 In1 N3 118.02(7) . . ?
N6 In1 N4 56.26(7) . . ?
N6 In1 H1 122.1(8) . . ?
N3 In1 N1 56.00(6) . . ?
N3 In1 N4 102.61(6) . . ?
N3 In1 H1 119.9(8) . . ?
N4 In1 H1 109.7(9) . . ?
N1 N2 N3 108.91(17) . . ?
C4 C5 H5 118.9 . . ?
C4 C5 C6 122.1(3) . . ?
C6 C5 H5 118.9 . . ?
N2 N1 In1 95.93(12) . . ?
N2 N1 C1 116.83(18) . . ?
C1 N1 In1 144.07(15) . . ?
C5 C4 H4 119.8 . . ?
C3 C4 C5 120.3(3) . . ?
C3 C4 H4 119.8 . . ?
N5 N6 In1 99.07(13) . . ?
N5 N6 C37 118.13(18) . . ?
C37 N6 In1 142.44(15) . . ?
C4 C3 H3 119.4 . . ?
C4 C3 C2 121.1(3) . . ?
C2 C3 H3 119.4 . . ?
N2 N3 In1 98.72(13) . . ?
N2 N3 C13 118.51(17) . . ?
C13 N3 In1 142.46(13) . . ?
C3 C2 C7 119.9(2) . . ?
C3 C2 C1 118.1(2) . . ?
C1 C2 C7 121.9(2) . . ?
N4 N5 N6 109.16(17) . . ?
C2 C7 H7A 108.9 . . ?
C2 C7 H7B 106.5 . . ?
C2 C7 C9 107.3(10) . . ?
C2 C7 C8 113.1(7) . . ?
C2 C7 C9A 119.6(11) . . ?
C2 C7 C8A 107.1(6) . . ?
C9 C7 H7A 108.9 . . ?
C8 C7 H7A 108.9 . . ?
C8 C7 C9 109.5(9) . . ?
C9A C7 H7B 106.5 . . ?
C9A C7 C8A 110.0(9) . . ?
C8A C7 H7B 106.5 . . ?
N5 N4 In1 95.22(12) . . ?
N5 N4 C25 116.48(17) . . ?
C25 N4 In1 146.46(14) . . ?
C7 C9 H9A 109.5 . . ?
C7 C9 H9B 109.5 . . ?
C7 C9 H9C 109.5 . . ?
H9A C9 H9B 109.5 . . ?
H9A C9 H9C 109.5 . . ?
H9B C9 H9C 109.5 . . ?
C5 C6 C10 121.3(3) . . ?
C5 C6 C1 116.4(3) . . ?
C1 C6 C10 122.2(2) . . ?
C6 C10 H10 106.8 . . ?
C6 C10 H10A 107.8 . . ?
C6 C10 C11 110.9(9) . . ?
C6 C10 C12 117.7(15) . . ?
C6 C10 C12A 108.6(10) . . ?
C11 C10 H10 106.8 . . ?
C12 C10 H10 106.8 . . ?
C12 C10 C11 107.3(11) . . ?
C11A C10 C6 111.1(8) . . ?
C11A C10 H10A 107.8 . . ?
C11A C10 C12A 113.7(8) . . ?
C12A C10 H10A 107.8 . . ?
C10 C11 H11A 109.5 . . ?
C10 C11 H11B 109.5 . . ?
C10 C11 H11C 109.5 . . ?
H11A C11 H11B 109.5 . . ?
H11A C11 H11C 109.5 . . ?
H11B C11 H11C 109.5 . . ?
C10 C12 H12A 109.5 . . ?
C10 C12 H12B 109.5 . . ?
C10 C12 H12C 109.5 . . ?
H12A C12 H12B 109.5 . . ?
H12A C12 H12C 109.5 . . ?
H12B C12 H12C 109.5 . . ?
C29 C30 C25 118.0(3) . . ?
C29 C30 C34 121.3(2) . . ?
C25 C30 C34 120.7(2) . . ?
C30 C29 H29 119.5 . . ?
C28 C29 C30 121.0(3) . . ?
C28 C29 H29 119.5 . . ?
C29 C28 H28 119.7 . . ?
C27 C28 C29 120.5(3) . . ?
C27 C28 H28 119.7 . . ?
C28 C27 H27 119.2 . . ?
C28 C27 C26 121.6(3) . . ?
C26 C27 H27 119.2 . . ?
C27 C26 C25 117.6(2) . . ?
C27 C26 C31 120.5(2) . . ?
C25 C26 C31 121.9(2) . . ?
C30 C25 N4 118.8(2) . . ?
C26 C25 N4 119.8(2) . . ?
C26 C25 C30 121.2(2) . . ?
C30 C34 H34 108.4 . . ?
C30 C34 H34A 106.4 . . ?
C30 C34 C36 108.7(3) . . ?
C30 C34 C35 113.3(4) . . ?
C30 C34 C35A 106.1(11) . . ?
C36 C34 H34 108.4 . . ?
C35 C34 H34 108.4 . . ?
C35 C34 C36 109.6(5) . . ?
C35A C34 H34A 106.4 . . ?
C36A C34 C30 121.7(14) . . ?
C36A C34 H34A 106.4 . . ?
C36A C34 C35A 109.1(15) . . ?
C34 C36 H36A 109.5 . . ?
C34 C36 H36B 109.5 . . ?
C34 C36 H36C 109.5 . . ?
H36A C36 H36B 109.5 . . ?
H36A C36 H36C 109.5 . . ?
H36B C36 H36C 109.5 . . ?
C26 C31 H31 107.2 . . ?
C26 C31 C32 109.5(3) . . ?
C33 C31 C26 112.8(3) . . ?
C33 C31 H31 107.2 . . ?
C33 C31 C32 112.6(3) . . ?
C32 C31 H31 107.2 . . ?
C40 C39 H39 119.5 . . ?
C40 C39 C38 121.0(3) . . ?
C38 C39 H39 119.5 . . ?
C39 C40 H40 119.4 . . ?
C39 C40 C41 121.3(3) . . ?
C41 C40 H40 119.4 . . ?
C40 C41 H41 119.7 . . ?
C40 C41 C42 120.7(3) . . ?
C42 C41 H41 119.7 . . ?
C41 C42 C46 120.0(3) . . ?
C41 C42 C37 117.2(3) . . ?
C37 C42 C46 122.7(2) . . ?
C42 C46 H46 106.6 . . ?
C42 C46 C48 113.3(3) . . ?
C48 C46 H46 106.6 . . ?
C47 C46 C42 112.0(3) . . ?
C47 C46 H46 106.6 . . ?
C47 C46 C48 111.3(4) . . ?
C42 C37 N6 116.5(2) . . ?
C42 C37 C38 122.4(2) . . ?
C38 C37 N6 121.0(2) . . ?
C39 C38 C37 117.4(3) . . ?
C39 C38 C43 119.4(3) . . ?
C37 C38 C43 123.2(2) . . ?
C38 C43 H43 108.3 . . ?
C38 C43 H43A 105.2 . . ?
C38 C43 C45 112.4(5) . . ?
C45 C43 H43 108.3 . . ?
C44 C43 C38 111.7(6) . . ?
C44 C43 H43 108.3 . . ?
C44 C43 C45 107.7(7) . . ?
C44A C43 C38 114.1(10) . . ?
C44A C43 H43A 105.2 . . ?
C45A C43 C38 112.4(7) . . ?
C45A C43 H43A 105.2 . . ?
C45A C43 C44A 113.7(10) . . ?
C43 C45 H45A 109.5 . . ?
C43 C45 H45B 109.5 . . ?
C43 C45 H45C 109.5 . . ?
H45A C45 H45B 109.5 . . ?
H45A C45 H45C 109.5 . . ?
H45B C45 H45C 109.5 . . ?
C43 C44 H44A 109.5 . . ?
C43 C44 H44B 109.5 . . ?
C43 C44 H44C 109.5 . . ?
H44A C44 H44B 109.5 . . ?
H44A C44 H44C 109.5 . . ?
H44B C44 H44C 109.5 . . ?
C18 C22 H22 107.2 . . ?
C18 C22 C24 114.1(3) . . ?
C24 C22 H22 107.2 . . ?
C23 C22 H22 107.2 . . ?
C23 C22 C18 112.1(3) . . ?
C23 C22 C24 108.8(3) . . ?
C15 C16 H16 119.4 . . ?
C17 C16 H16 119.4 . . ?
C17 C16 C15 121.1(3) . . ?
C16 C15 H15 119.3 . . ?
C16 C15 C14 121.3(3) . . ?
C14 C15 H15 119.3 . . ?
C16 C17 H17 119.4 . . ?
C16 C17 C18 121.1(3) . . ?
C18 C17 H17 119.4 . . ?
C17 C18 C22 119.9(3) . . ?
C17 C18 C13 117.0(3) . . ?
C13 C18 C22 123.2(2) . . ?
C18 C13 N3 121.1(2) . . ?
C14 C13 N3 116.2(2) . . ?
C14 C13 C18 122.5(2) . . ?
C15 C14 C13 117.0(3) . . ?
C15 C14 C19 120.8(3) . . ?
C13 C14 C19 122.2(2) . . ?
C14 C19 H19 104.8 . . ?
C14 C19 H19A 108.6 . . ?
C14 C19 C20 116.3(9) . . ?
C14 C19 C21 115.2(6) . . ?
C14 C19 C21A 106.8(8) . . ?
C20 C19 H19 104.8 . . ?
C21 C19 H19 104.8 . . ?
C21 C19 C20 109.4(7) . . ?
C21A C19 H19A 108.6 . . ?
C20A C19 C14 108.9(14) . . ?
C20A C19 H19A 108.6 . . ?
C20A C19 C21A 115.2(11) . . ?
C2 C1 N1 119.0(2) . . ?
C6 C1 N1 119.0(2) . . ?
C6 C1 C2 121.8(2) . . ?
C46 C48 H48A 109.5 . . ?
C46 C48 H48B 109.5 . . ?
C46 C48 H48C 109.5 . . ?
H48A C48 H48B 109.5 . . ?
H48A C48 H48C 109.5 . . ?
H48B C48 H48C 109.5 . . ?
C46 C47 H47A 109.5 . . ?
C46 C47 H47B 109.5 . . ?
C46 C47 H47C 109.5 . . ?
H47A C47 H47B 109.5 . . ?
H47A C47 H47C 109.5 . . ?
H47B C47 H47C 109.5 . . ?
C31 C33 H33A 109.5 . . ?
C31 C33 H33B 109.5 . . ?
C31 C33 H33C 109.5 . . ?
H33A C33 H33B 109.5 . . ?
H33A C33 H33C 109.5 . . ?
H33B C33 H33C 109.5 . . ?
C31 C32 H32A 109.5 . . ?
C31 C32 H32B 109.5 . . ?
C31 C32 H32C 109.5 . . ?
H32A C32 H32B 109.5 . . ?
H32A C32 H32C 109.5 . . ?
H32B C32 H32C 109.5 . . ?
C22 C24 H24A 109.5 . . ?
C22 C24 H24B 109.5 . . ?
C22 C24 H24C 109.5 . . ?
H24A C24 H24B 109.5 . . ?
H24A C24 H24C 109.5 . . ?
H24B C24 H24C 109.5 . . ?
C22 C23 H23A 109.5 . . ?
C22 C23 H23B 109.5 . . ?
C22 C23 H23C 109.5 . . ?
H23A C23 H23B 109.5 . . ?
H23A C23 H23C 109.5 . . ?
H23B C23 H23C 109.5 . . ?
C19 C20 H20A 109.5 . . ?
C19 C20 H20B 109.5 . . ?
C19 C20 H20C 109.5 . . ?
H20A C20 H20B 109.5 . . ?
H20A C20 H20C 109.5 . . ?
H20B C20 H20C 109.5 . . ?
C19 C21 H21A 109.5 . . ?
C19 C21 H21B 109.5 . . ?
C19 C21 H21C 109.5 . . ?
H21A C21 H21B 109.5 . . ?
H21A C21 H21C 109.5 . . ?
H21B C21 H21C 109.5 . . ?
C7 C8 H8A 109.5 . . ?
C7 C8 H8B 109.5 . . ?
C7 C8 H8C 109.5 . . ?
H8A C8 H8B 109.5 . . ?
H8A C8 H8C 109.5 . . ?
H8B C8 H8C 109.5 . . ?
C34 C35 H35A 109.5 . . ?
C34 C35 H35B 109.5 . . ?
C34 C35 H35C 109.5 . . ?
H35A C35 H35B 109.5 . . ?
H35A C35 H35C 109.5 . . ?
H35B C35 H35C 109.5 . . ?
C10 C11A H11D 109.5 . . ?
C10 C11A H11E 109.5 . . ?
C10 C11A H11F 109.5 . . ?
H11D C11A H11E 109.5 . . ?
H11D C11A H11F 109.5 . . ?
H11E C11A H11F 109.5 . . ?
C10 C12A H12D 109.5 . . ?
C10 C12A H12E 109.5 . . ?
C10 C12A H12F 109.5 . . ?
H12D C12A H12E 109.5 . . ?
H12D C12A H12F 109.5 . . ?
H12E C12A H12F 109.5 . . ?
C7 C9A H9AA 109.5 . . ?
C7 C9A H9AB 109.5 . . ?
C7 C9A H9AC 109.5 . . ?
H9AA C9A H9AB 109.5 . . ?
H9AA C9A H9AC 109.5 . . ?
H9AB C9A H9AC 109.5 . . ?
C7 C8A H8AA 109.5 . . ?
C7 C8A H8AB 109.5 . . ?
C7 C8A H8AC 109.5 . . ?
H8AA C8A H8AB 109.5 . . ?
H8AA C8A H8AC 109.5 . . ?
H8AB C8A H8AC 109.5 . . ?
C34 C35A H35D 109.5 . . ?
C34 C35A H35E 109.5 . . ?
C34 C35A H35F 109.5 . . ?
H35D C35A H35E 109.5 . . ?
H35D C35A H35F 109.5 . . ?
H35E C35A H35F 109.5 . . ?
C34 C36A H36D 109.5 . . ?
C34 C36A H36E 109.5 . . ?
C34 C36A H36F 109.5 . . ?
H36D C36A H36E 109.5 . . ?
H36D C36A H36F 109.5 . . ?
H36E C36A H36F 109.5 . . ?
C43 C44A H44D 109.5 . . ?
C43 C44A H44E 109.5 . . ?
C43 C44A H44F 109.5 . . ?
H44D C44A H44E 109.5 . . ?
H44D C44A H44F 109.5 . . ?
H44E C44A H44F 109.5 . . ?
C43 C45A H45D 109.5 . . ?
C43 C45A H45E 109.5 . . ?
C43 C45A H45F 109.5 . . ?
H45D C45A H45E 109.5 . . ?
H45D C45A H45F 109.5 . . ?
H45E C45A H45F 109.5 . . ?
C19 C21A H21D 109.5 . . ?
C19 C21A H21E 109.5 . . ?
C19 C21A H21F 109.5 . . ?
H21D C21A H21E 109.5 . . ?
H21D C21A H21F 109.5 . . ?
H21E C21A H21F 109.5 . . ?
C19 C20A H20D 109.5 . . ?
C19 C20A H20E 109.5 . . ?
C19 C20A H20F 109.5 . . ?
H20D C20A H20E 109.5 . . ?
H20D C20A H20F 109.5 . . ?
H20E C20A H20F 109.5 . . ?

loop_
_geom_bond_atom_site_label_1
_geom_bond_atom_site_label_2
_geom_bond_distance
_geom_bond_site_symmetry_2
_geom_bond_publ_flag
In1 N1 2.2739(18) . ?
In1 N6 2.1906(19) . ?
In1 N3 2.2061(19) . ?
In1 N4 2.2758(18) . ?
In1 H1 1.69(3) . ?
N2 N1 1.286(3) . ?
N2 N3 1.300(2) . ?
C5 H5 0.9500 . ?
C5 C4 1.362(5) . ?
C5 C6 1.395(4) . ?
N1 C1 1.423(3) . ?
C4 H4 0.9500 . ?
C4 C3 1.361(5) . ?
N6 N5 1.296(2) . ?
N6 C37 1.430(3) . ?
C3 H3 0.9500 . ?
C3 C2 1.379(3) . ?
N3 C13 1.425(3) . ?
C2 C7 1.502(4) . ?
C2 C1 1.402(3) . ?
N5 N4 1.289(3) . ?
C7 H7A 1.0000 . ?
C7 H7B 1.0000 . ?
C7 C9 1.531(10) . ?
C7 C8 1.528(10) . ?
C7 C9A 1.513(11) . ?
C7 C8A 1.547(10) . ?
N4 C25 1.432(3) . ?
C9 H9A 0.9800 . ?
C9 H9B 0.9800 . ?
C9 H9C 0.9800 . ?
C6 C10 1.508(4) . ?
C6 C1 1.401(3) . ?
C10 H10 1.0000 . ?
C10 H10A 1.0000 . ?
C10 C11 1.550(12) . ?
C10 C12 1.531(11) . ?
C10 C11A 1.500(10) . ?
C10 C12A 1.526(10) . ?
C11 H11A 0.9800 . ?
C11 H11B 0.9800 . ?
C11 H11C 0.9800 . ?
C12 H12A 0.9800 . ?
C12 H12B 0.9800 . ?
C12 H12C 0.9800 . ?
C30 C29 1.386(4) . ?
C30 C25 1.407(3) . ?
C30 C34 1.512(4) . ?
C29 H29 0.9500 . ?
C29 C28 1.366(5) . ?
C28 H28 0.9500 . ?
C28 C27 1.358(5) . ?
C27 H27 0.9500 . ?
C27 C26 1.390(4) . ?
C26 C25 1.395(3) . ?
C26 C31 1.510(4) . ?
C34 H34 1.0000 . ?
C34 H34A 1.0000 . ?
C34 C36 1.549(6) . ?
C34 C35 1.516(6) . ?
C34 C35A 1.583(14) . ?
C34 C36A 1.505(14) . ?
C36 H36A 0.9800 . ?
C36 H36B 0.9800 . ?
C36 H36C 0.9800 . ?
C31 H31 1.0000 . ?
C31 C33 1.508(5) . ?
C31 C32 1.523(5) . ?
C39 H39 0.9500 . ?
C39 C40 1.361(5) . ?
C39 C38 1.389(4) . ?
C40 H40 0.9500 . ?
C40 C41 1.376(5) . ?
C41 H41 0.9500 . ?
C41 C42 1.391(4) . ?
C42 C46 1.513(4) . ?
C42 C37 1.400(4) . ?
C46 H46 1.0000 . ?
C46 C48 1.530(5) . ?
C46 C47 1.508(5) . ?
C37 C38 1.402(4) . ?
C38 C43 1.523(4) . ?
C43 H43 1.0000 . ?
C43 H43A 1.0000 . ?
C43 C45 1.581(7) . ?
C43 C44 1.495(9) . ?
C43 C44A 1.516(11) . ?
C43 C45A 1.426(11) . ?
C45 H45A 0.9800 . ?
C45 H45B 0.9800 . ?
C45 H45C 0.9800 . ?
C44 H44A 0.9800 . ?
C44 H44B 0.9800 . ?
C44 H44C 0.9800 . ?
C22 H22 1.0000 . ?
C22 C18 1.513(4) . ?
C22 C24 1.532(5) . ?
C22 C23 1.507(4) . ?
C16 H16 0.9500 . ?
C16 C15 1.370(5) . ?
C16 C17 1.363(5) . ?
C15 H15 0.9500 . ?
C15 C14 1.384(4) . ?
C17 H17 0.9500 . ?
C17 C18 1.388(4) . ?
C18 C13 1.411(4) . ?
C13 C14 1.403(4) . ?
C14 C19 1.510(4) . ?
C19 H19 1.0000 . ?
C19 H19A 1.0000 . ?
C19 C20 1.537(9) . ?
C19 C21 1.525(8) . ?
C19 C21A 1.548(10) . ?
C19 C20A 1.504(12) . ?
C48 H48A 0.9800 . ?
C48 H48B 0.9800 . ?
C48 H48C 0.9800 . ?
C47 H47A 0.9800 . ?
C47 H47B 0.9800 . ?
C47 H47C 0.9800 . ?
C33 H33A 0.9800 . ?
C33 H33B 0.9800 . ?
C33 H33C 0.9800 . ?
C32 H32A 0.9800 . ?
C32 H32B 0.9800 . ?
C32 H32C 0.9800 . ?
C24 H24A 0.9800 . ?
C24 H24B 0.9800 . ?
C24 H24C 0.9800 . ?
C23 H23A 0.9800 . ?
C23 H23B 0.9800 . ?
C23 H23C 0.9800 . ?
C20 H20A 0.9800 . ?
C20 H20B 0.9800 . ?
C20 H20C 0.9800 . ?
C21 H21A 0.9800 . ?
C21 H21B 0.9800 . ?
C21 H21C 0.9800 . ?
C8 H8A 0.9800 . ?
C8 H8B 0.9800 . ?
C8 H8C 0.9800 . ?
C35 H35A 0.9800 . ?
C35 H35B 0.9800 . ?
C35 H35C 0.9800 . ?
C11A H11D 0.9800 . ?
C11A H11E 0.9800 . ?
C11A H11F 0.9800 . ?
C12A H12D 0.9800 . ?
C12A H12E 0.9800 . ?
C12A H12F 0.9800 . ?
C9A H9AA 0.9800 . ?
C9A H9AB 0.9800 . ?
C9A H9AC 0.9800 . ?
C8A H8AA 0.9800 . ?
C8A H8AB 0.9800 . ?
C8A H8AC 0.9800 . ?
C35A H35D 0.9800 . ?
C35A H35E 0.9800 . ?
C35A H35F 0.9800 . ?
C36A H36D 0.9800 . ?
C36A H36E 0.9800 . ?
C36A H36F 0.9800 . ?
C44A H44D 0.9800 . ?
C44A H44E 0.9800 . ?
C44A H44F 0.9800 . ?
C45A H45D 0.9800 . ?
C45A H45E 0.9800 . ?
C45A H45F 0.9800 . ?
C21A H21D 0.9800 . ?
C21A H21E 0.9800 . ?
C21A H21F 0.9800 . ?
C20A H20D 0.9800 . ?
C20A H20E 0.9800 . ?
C20A H20F 0.9800 . ?

loop_
_geom_torsion_atom_site_label_1
_geom_torsion_atom_site_label_2
_geom_torsion_atom_site_label_3
_geom_torsion_atom_site_label_4
_geom_torsion
_geom_torsion_site_symmetry_1
_geom_torsion_site_symmetry_2
_geom_torsion_site_symmetry_3
_geom_torsion_site_symmetry_4
_geom_torsion_publ_flag
In1 N1 C1 C2 104.8(3) . . . . ?
In1 N1 C1 C6 -71.8(3) . . . . ?
In1 N6 N5 N4 5.18(18) . . . . ?
In1 N6 C37 C42 56.4(3) . . . . ?
In1 N6 C37 C38 -121.7(3) . . . . ?
In1 N3 C13 C18 -122.5(2) . . . . ?
In1 N3 C13 C14 53.2(3) . . . . ?
In1 N4 C25 C30 -64.9(3) . . . . ?
In1 N4 C25 C26 111.1(3) . . . . ?
N2 N1 C1 C2 -101.6(3) . . . . ?
N2 N1 C1 C6 81.7(3) . . . . ?
N2 N3 C13 C18 65.5(3) . . . . ?
N2 N3 C13 C14 -118.8(2) . . . . ?
C5 C4 C3 C2 1.7(7) . . . . ?
C5 C6 C10 C11 82.9(13) . . . . ?
C5 C6 C10 C12 -41.2(17) . . . . ?
C5 C6 C10 C11A 57.8(13) . . . . ?
C5 C6 C10 C12A -67.9(13) . . . . ?
C5 C6 C1 N1 177.5(3) . . . . ?
C5 C6 C1 C2 1.0(4) . . . . ?
N1 N2 N3 In1 6.33(17) . . . . ?
N1 N2 N3 C13 -178.57(19) . . . . ?
C4 C5 C6 C10 179.3(4) . . . . ?
C4 C5 C6 C1 0.5(6) . . . . ?
C4 C3 C2 C7 178.3(4) . . . . ?
C4 C3 C2 C1 -0.3(5) . . . . ?
N6 N5 N4 In1 -4.95(17) . . . . ?
N6 N5 N4 C25 -173.63(18) . . . . ?
N6 C37 C38 C39 177.1(2) . . . . ?
N6 C37 C38 C43 -1.2(4) . . . . ?
C3 C2 C7 C9 53.9(9) . . . . ?
C3 C2 C7 C8 -67.0(15) . . . . ?
C3 C2 C7 C9A 36.2(15) . . . . ?
C3 C2 C7 C8A -89.6(7) . . . . ?
C3 C2 C1 N1 -177.6(3) . . . . ?
C3 C2 C1 C6 -1.1(4) . . . . ?
N3 N2 N1 In1 -6.10(17) . . . . ?
N3 N2 N1 C1 -170.85(18) . . . . ?
N3 C13 C14 C15 -175.3(2) . . . . ?
N3 C13 C14 C19 7.1(3) . . . . ?
N5 N6 C37 C42 -114.9(2) . . . . ?
N5 N6 C37 C38 67.1(3) . . . . ?
N5 N4 C25 C30 94.3(3) . . . . ?
N5 N4 C25 C26 -89.6(3) . . . . ?
C7 C2 C1 N1 3.8(4) . . . . ?
C7 C2 C1 C6 -179.6(3) . . . . ?
C6 C5 C4 C3 -1.8(7) . . . . ?
C10 C6 C1 N1 -1.3(4) . . . . ?
C10 C6 C1 C2 -177.8(3) . . . . ?
C30 C29 C28 C27 -0.8(5) . . . . ?
C29 C30 C25 N4 177.6(2) . . . . ?
C29 C30 C25 C26 1.6(4) . . . . ?
C29 C30 C34 C36 89.4(5) . . . . ?
C29 C30 C34 C35 -32.7(7) . . . . ?
C29 C30 C34 C35A -76.8(17) . . . . ?
C29 C30 C34 C36A 49(2) . . . . ?
C29 C28 C27 C26 0.3(5) . . . . ?
C28 C27 C26 C25 1.0(4) . . . . ?
C28 C27 C26 C31 180.0(3) . . . . ?
C27 C26 C25 N4 -178.0(2) . . . . ?
C27 C26 C25 C30 -2.0(4) . . . . ?
C27 C26 C31 C33 49.6(4) . . . . ?
C27 C26 C31 C32 -76.6(4) . . . . ?
C25 C30 C29 C28 -0.2(5) . . . . ?
C25 C30 C34 C36 -89.2(4) . . . . ?
C25 C30 C34 C35 148.7(6) . . . . ?
C25 C30 C34 C35A 104.6(17) . . . . ?
C25 C30 C34 C36A -130(2) . . . . ?
C25 C26 C31 C33 -131.5(3) . . . . ?
C25 C26 C31 C32 102.3(3) . . . . ?
C34 C30 C29 C28 -178.8(3) . . . . ?
C34 C30 C25 N4 -3.8(4) . . . . ?
C34 C30 C25 C26 -179.7(3) . . . . ?
C31 C26 C25 N4 3.1(4) . . . . ?
C31 C26 C25 C30 179.0(3) . . . . ?
C39 C40 C41 C42 -0.7(5) . . . . ?
C39 C38 C43 C45 -56.4(6) . . . . ?
C39 C38 C43 C44 64.8(10) . . . . ?
C39 C38 C43 C44A 42.6(10) . . . . ?
C39 C38 C43 C45A -88.8(14) . . . . ?
C40 C39 C38 C37 -1.1(4) . . . . ?
C40 C39 C38 C43 177.2(3) . . . . ?
C40 C41 C42 C46 179.3(3) . . . . ?
C40 C41 C42 C37 -1.3(4) . . . . ?
C41 C42 C46 C48 -51.2(5) . . . . ?
C41 C42 C46 C47 75.7(4) . . . . ?
C41 C42 C37 N6 -176.0(2) . . . . ?
C41 C42 C37 C38 2.0(4) . . . . ?
C42 C37 C38 C39 -0.9(4) . . . . ?
C42 C37 C38 C43 -179.2(2) . . . . ?
C46 C42 C37 N6 3.4(4) . . . . ?
C46 C42 C37 C38 -178.5(3) . . . . ?
C37 N6 N5 N4 179.8(2) . . . . ?
C37 C42 C46 C48 129.3(4) . . . . ?
C37 C42 C46 C47 -103.7(4) . . . . ?
C37 C38 C43 C45 121.9(6) . . . . ?
C37 C38 C43 C44 -116.9(9) . . . . ?
C37 C38 C43 C44A -139.1(10) . . . . ?
C37 C38 C43 C45A 89.5(14) . . . . ?
C38 C39 C40 C41 1.9(5) . . . . ?
C22 C18 C13 N3 -5.8(4) . . . . ?
C22 C18 C13 C14 178.8(2) . . . . ?
C16 C15 C14 C13 0.6(4) . . . . ?
C16 C15 C14 C19 178.2(3) . . . . ?
C16 C17 C18 C22 -179.6(3) . . . . ?
C16 C17 C18 C13 -0.3(4) . . . . ?
C15 C16 C17 C18 1.3(5) . . . . ?
C15 C14 C19 C20 -58.0(9) . . . . ?
C15 C14 C19 C21 72.1(10) . . . . ?
C15 C14 C19 C21A 42.6(14) . . . . ?
C15 C14 C19 C20A -82.4(17) . . . . ?
C17 C16 C15 C14 -1.4(5) . . . . ?
C17 C18 C13 N3 175.0(2) . . . . ?
C17 C18 C13 C14 -0.5(4) . . . . ?
C18 C13 C14 C15 0.3(4) . . . . ?
C18 C13 C14 C19 -177.3(2) . . . . ?
C13 C14 C19 C20 119.5(8) . . . . ?
C13 C14 C19 C21 -110.4(10) . . . . ?
C13 C14 C19 C21A -140.0(13) . . . . ?
C13 C14 C19 C20A 95.1(17) . . . . ?
C1 C2 C7 C9 -127.6(9) . . . . ?
C1 C2 C7 C8 111.5(14) . . . . ?
C1 C2 C7 C9A -145.2(15) . . . . ?
C1 C2 C7 C8A 88.9(7) . . . . ?
C1 C6 C10 C11 -98.4(12) . . . . ?
C1 C6 C10 C12 137.6(17) . . . . ?
C1 C6 C10 C11A -123.4(13) . . . . ?
C1 C6 C10 C12A 110.9(13) . . . . ?
C24 C22 C18 C17 -51.8(4) . . . . ?
C24 C22 C18 C13 128.9(3) . . . . ?
C23 C22 C18 C17 72.4(4) . . . . ?
C23 C22 C18 C13 -106.8(3) . . . . ?
